data_2237005
loop_
_publ_author_name
'Chen, Juan'
'Yuan, Li'

_publ_section_title
;
 Bis[\m-<i>N</i>-(<i>tert</i>-butyldimethylsilyl)quinolin-8-aminato-1:2\k^2^<i>N</i>^1^,<i>N</i>^8^:<i>N</i>^8^](<i>N</i>,<i>N</i>,<i>N</i>',<i>N</i>'-tetramethylethane-1,2-diamine-1\k^2^<i>N</i>,<i>N</i>')lithiumsodium
;
_journal_coeditor_code RK2385
_journal_issue 12
_journal_name_full 'Acta Crystallographica Section E'
_journal_page_first m1474
_journal_paper_doi 10.1107/S160053681204576X
_journal_volume 68
_journal_year 2012
_chemical_formula_iupac '[Li Na (C15 H21 N2 Si)2 (C6 H16 N2)]'
_chemical_formula_moiety 'C36 H58 Li N6 Na Si2'
_chemical_formula_sum 'C36 H58 Li N6 Na Si2'
_chemical_formula_weight 660.99
_chemical_name_systematic
;
Bis[\m-<i>N</i>-(<i>tert</i>-butyldimethylsilyl)quinolin-8-aminato-
1:2\k^2^<i>N</i>^1^,<i>N</i>^8^:<i>N</i>^8^](<i>N</i>,<i>N</i>,<i>N</i>',
<i>N</i>'-tetramethylethane-1,2-diamine-1\k^2^<i>N</i>,<i>N</i>')lithiumsodium
;
_space_group_IT_number 15
_symmetry_cell_setting monoclinic
_symmetry_space_group_name_Hall '-C 2yc'
_symmetry_space_group_name_H-M 'C 1 2/c 1'
_atom_sites_solution_hydrogens geom
_atom_sites_solution_primary direct
_atom_sites_solution_secondary difmap
_audit_creation_method SHELXL97
_cell_angle_alpha 90.00
_cell_angle_beta 108.794(3)
_cell_angle_gamma 90.00
_cell_formula_units_Z 4
_cell_length_a 12.653(2)
_cell_length_b 18.542(3)
_cell_length_c 18.296(3)
_cell_measurement_reflns_used 3078
_cell_measurement_temperature 295(2)
_cell_measurement_theta_max 25.486
_cell_measurement_theta_min 2.237
_cell_volume 4063.6(11)
_computing_cell_refinement '<i>SAINT</i> (Bruker, 2000)'
_computing_data_collection '<i>SMART</i> (Bruker, 2000)'
_computing_data_reduction '<i>SAINT</i> (Bruker, 2000)'
_computing_molecular_graphics '<i>SHELXTL</i> (Sheldrick, 2008)'
_computing_publication_material '<i>SHELXL97</i> (Sheldrick, 2008)'
_computing_structure_refinement '<i>SHELXL97</i> (Sheldrick, 2008)'
_computing_structure_solution '<i>SHELXS97</i> (Sheldrick, 2008)'
_diffrn_ambient_temperature 295(2)
_diffrn_measured_fraction_theta_full 1.000
_diffrn_measured_fraction_theta_max 1.000
_diffrn_measurement_device_type 'Bruker SMART CCD'
_diffrn_measurement_method '\f and \w scans'
_diffrn_radiation_monochromator graphite
_diffrn_radiation_source 'fine-focus sealed tube'
_diffrn_radiation_type MoK\a
_diffrn_radiation_wavelength 0.71073
_diffrn_reflns_av_R_equivalents 0.0711
_diffrn_reflns_av_sigmaI/netI 0.0780
_diffrn_reflns_limit_h_max 15
_diffrn_reflns_limit_h_min -8
_diffrn_reflns_limit_k_max 22
_diffrn_reflns_limit_k_min -22
_diffrn_reflns_limit_l_max 22
_diffrn_reflns_limit_l_min -22
_diffrn_reflns_number 11843
_diffrn_reflns_theta_full 26.00
_diffrn_reflns_theta_max 26.00
_diffrn_reflns_theta_min 2.02
_diffrn_standards_number 0
_exptl_absorpt_coefficient_mu 0.129
_exptl_absorpt_correction_T_max 0.9747
_exptl_absorpt_correction_T_min 0.9624
_exptl_absorpt_correction_type multi-scan
_exptl_absorpt_process_details '(<i>SADABS</i>; Sheldrick, 1996)'
_exptl_crystal_colour Red
_exptl_crystal_density_diffrn 1.080
_exptl_crystal_density_method 'not measured'
_exptl_crystal_description Block
_exptl_crystal_F_000 1432
_exptl_crystal_size_max 0.30
_exptl_crystal_size_mid 0.25
_exptl_crystal_size_min 0.20
_refine_diff_density_max 0.320
_refine_diff_density_min -0.264
_refine_ls_extinction_method none
_refine_ls_goodness_of_fit_ref 0.969
_refine_ls_hydrogen_treatment constr
_refine_ls_matrix_type full
_refine_ls_number_parameters 209
_refine_ls_number_reflns 4001
_refine_ls_number_restraints 1
_refine_ls_restrained_S_all 1.048
_refine_ls_R_factor_all 0.1119
_refine_ls_R_factor_gt 0.0621
_refine_ls_shift/su_max 0.011
_refine_ls_shift/su_mean 0.001
_refine_ls_structure_factor_coef Fsqd
_refine_ls_weighting_details 'calc w=1/[\s^2^(Fo^2^)+(0.1027P)^2^+0.0000P] where P=(Fo^2^+2Fc^2^)/3'
_refine_ls_weighting_scheme calc
_refine_ls_wR_factor_gt 0.1734
_refine_ls_wR_factor_ref 0.1953
_reflns_number_gt 2128
_reflns_number_total 4001
_reflns_threshold_expression >2sigma(I)
_cod_data_source_file rk2385.cif
_cod_data_source_block I
_cod_original_sg_symbol_H-M 'C 2/c'
_cod_database_code 2237005
_cod_database_fobs_code 2237005

loop_
_symmetry_equiv_pos_as_xyz
'x, y, z'
'-x, y, -z+1/2'
'x+1/2, y+1/2, z'
'-x+1/2, y+1/2, -z+1/2'
'-x, -y, -z'
'x, -y, z-1/2'
'-x+1/2, -y+1/2, -z'
'x+1/2, -y+1/2, z-1/2'

loop_
_atom_site_type_symbol
_atom_site_label
_atom_site_fract_x
_atom_site_fract_y
_atom_site_fract_z
_atom_site_U_iso_or_equiv
_atom_site_adp_type
_atom_site_calc_flag
_atom_site_refinement_flags
_atom_site_occupancy
_atom_site_symmetry_multiplicity
Si Si1 0.79825(8) 0.03304(5) 0.11244(5) 0.0488(3) Uani d . 1 1
Na Na1 1.0000 -0.04676(9) 0.2500 0.0575(5) Uani d S 1 2
Li Li1 1.0000 0.1121(4) 0.2500 0.0521(19) Uani d S 1 2
N N1 0.9134(3) 0.16649(16) 0.30734(17) 0.0624(8) Uani d . 1 1
N N2 0.8563(2) 0.05043(13) 0.20820(14) 0.0464(7) Uani d . 1 1
N N3 1.0507(4) -0.15746(18) 0.1852(2) 0.0823(11) Uani d . 1 1
C C1 0.9395(4) 0.2245(2) 0.3513(2) 0.0823(13) Uani d . 1 1
H H1A 0.9985 0.2530 0.3483 0.099 Uiso calc R 1 1
C C2 0.8829(5) 0.2453(3) 0.4023(3) 0.110(2) Uani d . 1 1
H H2A 0.9042 0.2862 0.4329 0.132 Uiso calc R 1 1
C C3 0.7970(5) 0.2042(4) 0.4057(3) 0.108(2) Uani d . 1 1
H H3A 0.7591 0.2170 0.4397 0.130 Uiso calc R 1 1
C C4 0.7628(4) 0.1428(3) 0.3595(2) 0.0729(12) Uani d . 1 1
C C5 0.6742(4) 0.1006(4) 0.3607(3) 0.1021(18) Uani d . 1 1
H H5 0.6337 0.1117 0.3936 0.122 Uiso calc R 1 1
C C6 0.6462(4) 0.0414(3) 0.3125(3) 0.0976(17) Uani d . 1 1
H H6 0.5867 0.0124 0.3134 0.117 Uiso calc R 1 1
C C7 0.7050(3) 0.0245(2) 0.2627(2) 0.0748(12) Uani d . 1 1
H H7 0.6828 -0.0158 0.2311 0.090 Uiso calc R 1 1
C C8 0.7963(3) 0.06445(18) 0.25710(18) 0.0504(8) Uani d . 1 1
C C9 0.8254(3) 0.1260(2) 0.30898(18) 0.0545(9) Uani d . 1 1
C C10 0.9163(3) 0.0301(2) 0.0717(2) 0.0705(11) Uani d . 1 1
H H10A 0.8932 0.0517 0.0214 0.106 Uiso calc R 1 1
H H10B 0.9374 -0.0192 0.0679 0.106 Uiso calc R 1 1
H H10C 0.9789 0.0561 0.1050 0.106 Uiso calc R 1 1
C C11 0.7207(4) -0.05573(19) 0.0867(2) 0.0783(13) Uani d . 1 1
H H11A 0.6527 -0.0483 0.0447 0.117 Uiso calc R 1 1
H H11B 0.7035 -0.0738 0.1307 0.117 Uiso calc R 1 1
H H11C 0.7666 -0.0900 0.0715 0.117 Uiso calc R 1 1
C C12 0.6967(3) 0.10601(18) 0.05847(19) 0.0565(9) Uani d . 1 1
C C13 0.7530(4) 0.1797(2) 0.0801(3) 0.0890(14) Uani d . 1 1
H H13A 0.7026 0.2170 0.0534 0.134 Uiso calc R 1 1
H H13B 0.8195 0.1814 0.0657 0.134 Uiso calc R 1 1
H H13C 0.7721 0.1869 0.1348 0.134 Uiso calc R 1 1
C C14 0.5904(3) 0.1066(2) 0.0806(2) 0.0827(13) Uani d . 1 1
H H14A 0.5416 0.1439 0.0525 0.124 Uiso calc R 1 1
H H14B 0.6091 0.1154 0.1350 0.124 Uiso calc R 1 1
H H14C 0.5537 0.0607 0.0683 0.124 Uiso calc R 1 1
C C15 0.6644(4) 0.0951(3) -0.0291(2) 0.0963(16) Uani d . 1 1
H H15A 0.6132 0.1323 -0.0551 0.144 Uiso calc R 1 1
H H15B 0.6295 0.0489 -0.0426 0.144 Uiso calc R 1 1
H H15C 0.7301 0.0974 -0.0443 0.144 Uiso calc R 1 1
C C16 1.1708(6) -0.1574(4) 0.2048(4) 0.154(3) Uani d . 1 1
H H16A 1.1936 -0.1983 0.1814 0.231 Uiso calc R 1 1
H H16B 1.2042 -0.1601 0.2598 0.231 Uiso calc R 1 1
H H16C 1.1942 -0.1139 0.1861 0.231 Uiso calc R 1 1
C C17 1.0020(6) -0.1651(3) 0.1025(3) 0.142(3) Uani d . 1 1
H H17A 1.0289 -0.2087 0.0862 0.213 Uiso calc R 1 1
H H17B 1.0226 -0.1246 0.0774 0.213 Uiso calc R 1 1
H H17C 0.9222 -0.1673 0.0889 0.213 Uiso calc R 1 1
C C18 1.0183(8) -0.2176(3) 0.2183(4) 0.168(3) Uani d D 1 1
H H18A 0.9594 -0.2404 0.1771 0.201 Uiso calc R 1 1
H H18B 1.0813 -0.2504 0.2310 0.201 Uiso calc R 1 1

loop_
_atom_site_aniso_label
_atom_site_aniso_U_11
_atom_site_aniso_U_22
_atom_site_aniso_U_33
_atom_site_aniso_U_12
_atom_site_aniso_U_13
_atom_site_aniso_U_23
Si1 0.0479(6) 0.0477(5) 0.0494(5) 0.0042(4) 0.0139(4) -0.0013(4)
Na1 0.0601(12) 0.0466(10) 0.0622(11) 0.000 0.0148(10) 0.000
Li1 0.046(5) 0.046(4) 0.067(5) 0.000 0.022(4) 0.000
N1 0.057(2) 0.0589(18) 0.0668(19) 0.0077(16) 0.0129(16) -0.0110(15)
N2 0.0419(15) 0.0502(15) 0.0484(15) 0.0008(12) 0.0166(13) -0.0002(12)
N3 0.104(3) 0.056(2) 0.085(3) 0.005(2) 0.028(2) -0.0130(17)
C1 0.078(3) 0.071(3) 0.088(3) 0.015(2) 0.011(3) -0.025(2)
C2 0.102(4) 0.113(4) 0.090(4) 0.046(4) -0.004(4) -0.044(3)
C3 0.092(4) 0.171(6) 0.051(3) 0.068(4) 0.008(3) -0.022(3)
C4 0.055(3) 0.123(4) 0.039(2) 0.033(3) 0.0122(19) 0.005(2)
C5 0.069(3) 0.193(6) 0.049(3) 0.034(4) 0.027(3) 0.023(3)
C6 0.052(3) 0.178(5) 0.067(3) 0.001(3) 0.025(2) 0.046(3)
C7 0.057(2) 0.106(3) 0.058(2) -0.011(2) 0.015(2) 0.017(2)
C8 0.0383(19) 0.065(2) 0.0451(18) 0.0073(16) 0.0099(16) 0.0119(16)
C9 0.044(2) 0.073(2) 0.0430(18) 0.0215(18) 0.0091(17) 0.0048(16)
C10 0.065(3) 0.086(3) 0.062(2) 0.014(2) 0.024(2) -0.0095(19)
C11 0.092(3) 0.061(2) 0.069(2) -0.003(2) 0.008(2) -0.0072(19)
C12 0.057(2) 0.061(2) 0.051(2) 0.0083(18) 0.0166(18) 0.0067(16)
C13 0.093(3) 0.059(2) 0.113(3) 0.014(2) 0.030(3) 0.020(2)
C14 0.061(3) 0.101(3) 0.083(3) 0.023(2) 0.019(2) 0.021(2)
C15 0.105(4) 0.119(4) 0.054(2) 0.037(3) 0.012(3) 0.014(2)
C16 0.114(5) 0.159(6) 0.172(6) 0.003(5) 0.023(5) -0.084(5)
C17 0.183(7) 0.135(5) 0.087(4) 0.072(5) 0.015(4) -0.026(3)
C18 0.278(10) 0.063(3) 0.199(8) 0.010(5) 0.127(7) -0.021(4)

loop_
_atom_type_symbol
_atom_type_description
_atom_type_scat_dispersion_real
_atom_type_scat_dispersion_imag
_atom_type_scat_source
C C 0.0033 0.0016 'International Tables Vol C Tables 4.2.6.8 and 6.1.1.4'
H H 0.0000 0.0000 'International Tables Vol C Tables 4.2.6.8 and 6.1.1.4'
Li Li -0.0003 0.0001 'International Tables Vol C Tables 4.2.6.8 and 6.1.1.4'
N N 0.0061 0.0033 'International Tables Vol C Tables 4.2.6.8 and 6.1.1.4'
Na Na 0.0362 0.0249 'International Tables Vol C Tables 4.2.6.8 and 6.1.1.4'
Si Si 0.0817 0.0704 'International Tables Vol C Tables 4.2.6.8 and 6.1.1.4'

loop_
_geom_angle_atom_site_label_1
_geom_angle_atom_site_label_2
_geom_angle_atom_site_label_3
_geom_angle_site_symmetry_1
_geom_angle_site_symmetry_3
_geom_angle
N2 Si1 C10 . . 106.28(15)
N2 Si1 C11 . . 116.03(15)
C10 Si1 C11 . . 106.90(18)
N2 Si1 C12 . . 113.25(14)
C10 Si1 C12 . . 107.79(17)
C11 Si1 C12 . . 106.18(17)
N2 Si1 Na1 . . 47.72(9)
C10 Si1 Na1 . . 76.71(12)
C11 Si1 Na1 . . 90.67(12)
C12 Si1 Na1 . . 159.86(11)
N2 Na1 N2 2_755 . 87.66(13)
N2 Na1 N3 2_755 . 117.08(11)
N2 Na1 N3 . . 134.80(10)
N2 Na1 N3 2_755 2_755 134.80(10)
N2 Na1 N3 . 2_755 117.08(11)
N3 Na1 N3 . 2_755 72.99(19)
N2 Na1 Li1 2_755 . 43.83(6)
N2 Na1 Li1 . . 43.83(6)
N3 Na1 Li1 . . 143.51(9)
N3 Na1 Li1 2_755 . 143.51(9)
N2 Na1 Si1 2_755 2_755 30.20(6)
N2 Na1 Si1 . 2_755 102.57(8)
N3 Na1 Si1 . 2_755 117.78(10)
N3 Na1 Si1 2_755 2_755 104.74(9)
Li1 Na1 Si1 . 2_755 63.38(3)
N2 Na1 Si1 2_755 . 102.57(8)
N2 Na1 Si1 . . 30.20(6)
N3 Na1 Si1 . . 104.74(9)
N3 Na1 Si1 2_755 . 117.78(10)
Li1 Na1 Si1 . . 63.38(3)
Si1 Na1 Si1 2_755 . 126.75(6)
N1 Li1 N1 2_755 . 119.9(4)
N1 Li1 N2 2_755 . 130.03(11)
N1 Li1 N2 . . 84.77(12)
N1 Li1 N2 2_755 2_755 84.77(12)
N1 Li1 N2 . 2_755 130.03(11)
N2 Li1 N2 . 2_755 113.1(4)
N1 Li1 C9 2_755 2_755 27.53(11)
N1 Li1 C9 . 2_755 142.5(3)
N2 Li1 C9 . 2_755 128.53(19)
N2 Li1 C9 2_755 2_755 58.66(11)
N1 Li1 C9 2_755 . 142.5(3)
N1 Li1 C9 . . 27.53(11)
N2 Li1 C9 . . 58.66(11)
N2 Li1 C9 2_755 . 128.53(19)
C9 Li1 C9 2_755 . 169.3(3)
N1 Li1 C8 2_755 . 148.81(15)
N1 Li1 C8 . . 57.60(12)
N2 Li1 C8 . . 28.62(10)
N2 Li1 C8 2_755 . 121.7(3)
C9 Li1 C8 2_755 . 157.1(2)
C9 Li1 C8 . . 30.47(10)
N1 Li1 C8 2_755 2_755 57.60(12)
N1 Li1 C8 . 2_755 148.81(15)
N2 Li1 C8 . 2_755 121.7(3)
N2 Li1 C8 2_755 2_755 28.62(10)
C9 Li1 C8 2_755 2_755 30.47(10)
C9 Li1 C8 . 2_755 157.1(2)
C8 Li1 C8 . 2_755 142.7(3)
N1 Li1 Na1 2_755 . 120.0(2)
N1 Li1 Na1 . . 120.0(2)
N2 Li1 Na1 . . 56.53(18)
N2 Li1 Na1 2_755 . 56.53(18)
C9 Li1 Na1 2_755 . 95.34(17)
C9 Li1 Na1 . . 95.34(17)
C8 Li1 Na1 . . 71.37(16)
C8 Li1 Na1 2_755 . 71.37(16)
C1 N1 C9 . . 119.0(4)
C1 N1 Li1 . . 130.8(3)
C9 N1 Li1 . . 108.9(3)
C8 N2 Si1 . . 124.2(2)
C8 N2 Li1 . . 105.0(2)
Si1 N2 Li1 . . 121.45(14)
C8 N2 Na1 . . 115.99(18)
Si1 N2 Na1 . . 102.07(12)
Li1 N2 Na1 . . 79.64(19)
C18 N3 C16 . . 109.0(6)
C18 N3 C17 . . 106.9(5)
C16 N3 C17 . . 108.6(5)
C18 N3 Na1 . . 106.8(3)
C16 N3 Na1 . . 106.6(3)
C17 N3 Na1 . . 118.6(3)
N1 C1 C2 . . 123.3(5)
N1 C1 H1A . . 118.4
C2 C1 H1A . . 118.4
C3 C2 C1 . . 118.0(5)
C3 C2 H2A . . 121.0
C1 C2 H2A . . 121.0
C2 C3 C4 . . 121.9(5)
C2 C3 H3A . . 119.0
C4 C3 H3A . . 119.0
C5 C4 C3 . . 123.3(5)
C5 C4 C9 . . 120.7(4)
C3 C4 C9 . . 116.0(5)
C4 C5 C6 . . 119.0(4)
C4 C5 H5 . . 120.5
C6 C5 H5 . . 120.5
C5 C6 C7 . . 121.3(5)
C5 C6 H6 . . 119.4
C7 C6 H6 . . 119.4
C6 C7 C8 . . 123.8(4)
C6 C7 H7 . . 118.1
C8 C7 H7 . . 118.1
N2 C8 C7 . . 126.1(3)
N2 C8 C9 . . 119.8(3)
C7 C8 C9 . . 114.1(3)
N2 C8 Li1 . . 46.37(17)
C7 C8 Li1 . . 166.6(3)
C9 C8 Li1 . . 74.7(2)
N1 C9 C4 . . 121.6(4)
N1 C9 C8 . . 117.3(3)
C4 C9 C8 . . 121.0(4)
N1 C9 Li1 . . 43.6(2)
C4 C9 Li1 . . 161.7(3)
C8 C9 Li1 . . 74.8(2)
Si1 C10 H10A . . 109.5
Si1 C10 H10B . . 109.5
H10A C10 H10B . . 109.5
Si1 C10 H10C . . 109.5
H10A C10 H10C . . 109.5
H10B C10 H10C . . 109.5
Si1 C11 H11A . . 109.5
Si1 C11 H11B . . 109.5
H11A C11 H11B . . 109.5
Si1 C11 H11C . . 109.5
H11A C11 H11C . . 109.5
H11B C11 H11C . . 109.5
C14 C12 C15 . . 108.5(3)
C14 C12 C13 . . 107.5(3)
C15 C12 C13 . . 109.4(3)
C14 C12 Si1 . . 111.8(2)
C15 C12 Si1 . . 110.8(3)
C13 C12 Si1 . . 108.6(3)
C12 C13 H13A . . 109.5
C12 C13 H13B . . 109.5
H13A C13 H13B . . 109.5
C12 C13 H13C . . 109.5
H13A C13 H13C . . 109.5
H13B C13 H13C . . 109.5
C12 C14 H14A . . 109.5
C12 C14 H14B . . 109.5
H14A C14 H14B . . 109.5
C12 C14 H14C . . 109.5
H14A C14 H14C . . 109.5
H14B C14 H14C . . 109.5
C12 C15 H15A . . 109.5
C12 C15 H15B . . 109.5
H15A C15 H15B . . 109.5
C12 C15 H15C . . 109.5
H15A C15 H15C . . 109.5
H15B C15 H15C . . 109.5
N3 C16 H16A . . 109.5
N3 C16 H16B . . 109.5
H16A C16 H16B . . 109.5
N3 C16 H16C . . 109.5
H16A C16 H16C . . 109.5
H16B C16 H16C . . 109.5
N3 C17 H17A . . 109.5
N3 C17 H17B . . 109.5
H17A C17 H17B . . 109.5
N3 C17 H17C . . 109.5
H17A C17 H17C . . 109.5
H17B C17 H17C . . 109.5
C18 C18 N3 2_755 . 126.3(3)
C18 C18 H18A 2_755 . 105.8
N3 C18 H18A . . 105.8
C18 C18 H18B 2_755 . 105.8
N3 C18 H18B . . 105.8
H18A C18 H18B . . 106.2

loop_
_geom_bond_atom_site_label_1
_geom_bond_atom_site_label_2
_geom_bond_site_symmetry_2
_geom_bond_distance
Si1 N2 . 1.698(3)
Si1 C10 . 1.873(4)
Si1 C11 . 1.896(4)
Si1 C12 . 1.908(3)
Si1 Na1 . 3.3014(12)
Na1 N2 2_755 2.498(3)
Na1 N2 . 2.498(3)
Na1 N3 . 2.553(4)
Na1 N3 2_755 2.553(4)
Na1 Li1 . 2.946(7)
Na1 Si1 2_755 3.3014(12)
Li1 N1 2_755 2.015(5)
Li1 N1 . 2.015(5)
Li1 N2 . 2.074(5)
Li1 N2 2_755 2.074(5)
Li1 C9 2_755 2.765(4)
Li1 C9 . 2.765(4)
Li1 C8 . 2.768(4)
Li1 C8 2_755 2.768(4)
N1 C1 . 1.321(4)
N1 C9 . 1.351(5)
N2 C8 . 1.373(4)
N3 C18 . 1.392(6)
N3 C16 . 1.444(7)
N3 C17 . 1.446(5)
C1 C2 . 1.400(7)
C1 H1A . 0.9300
C2 C3 . 1.345(8)
C2 H2A . 0.9300
C3 C4 . 1.401(7)
C3 H3A . 0.9300
C4 C5 . 1.373(7)
C4 C9 . 1.432(5)
C5 C6 . 1.381(7)
C5 H5 . 0.9300
C6 C7 . 1.386(6)
C6 H6 . 0.9300
C7 C8 . 1.403(5)
C7 H7 . 0.9300
C8 C9 . 1.454(5)
C10 H10A . 0.9600
C10 H10B . 0.9600
C10 H10C . 0.9600
C11 H11A . 0.9600
C11 H11B . 0.9600
C11 H11C . 0.9600
C12 C14 . 1.524(5)
C12 C15 . 1.533(5)
C12 C13 . 1.533(5)
C13 H13A . 0.9600
C13 H13B . 0.9600
C13 H13C . 0.9600
C14 H14A . 0.9600
C14 H14B . 0.9600
C14 H14C . 0.9600
C15 H15A . 0.9600
C15 H15B . 0.9600
C15 H15C . 0.9600
C16 H16A . 0.9600
C16 H16B . 0.9600
C16 H16C . 0.9600
C17 H17A . 0.9600
C17 H17B . 0.9600
C17 H17C . 0.9600
C18 C18 2_755 1.379(10)
C18 H18A . 0.9700
C18 H18B . 0.9700
